data_7222688
loop_
_publ_author_name
'Weil, M.'

_publ_section_title
;
 Preparation and crystal structures of the isotypic compounds Cd X O4 .
 2(H2 O) (X = S, Se)
;
_journal_name_full
;
Zeitschrift fuer Naturforschung, Teil B. Anorganische Chemie, Organische 
Chemie (42,1987-)
;
_journal_page_first 281
_journal_page_last 285
_journal_volume 59
_journal_year 2004
_chemical_formula_sum 'Cd Hg2 O6 Se'
_chemical_name_systematic '(Cd (Se O4)) (Hg O)2'
_space_group_IT_number 2
_symmetry_space_group_name_Hall '-P 1'
_symmetry_space_group_name_H-M 'P -1'
_cell_angle_alpha 74.586
_cell_angle_beta 68.229
_cell_angle_gamma 63.886
_cell_formula_units_Z 2
_cell_length_a 6.9097
_cell_length_b 7.1786
_cell_length_c 7.4556
_cell_volume 306.037
_citation_journal_id_ASTM ZNBSEN
_cod_data_source_file Weil_ZNBSEN_2004_1130.cif
_cod_data_source_block Cd1Hg2O6Se1
_cod_original_formula_sum 'Cd1 Hg2 O6 Se1'
_cod_database_code 7222688

loop_
_symmetry_equiv_pos_as_xyz
x,y,z
-x,-y,-z

loop_
_atom_site_label
_atom_site_type_symbol
_atom_site_fract_x
_atom_site_fract_y
_atom_site_fract_z
_atom_site_occupancy
_atom_site_U_iso_or_equiv
O3 O-2 0.2204 0.078 0.5463 1 0.0
O4 O-2 0.5511 0.8008 0.1403 1 0.0
O1 O-2 0.0575 0.0783 0.1681 1 0.0
Cd1 Cd+2 0.3341 0.13766 0.21137 1 0.0
O6 O-2 0.7203 0.3244 0.4311 1 0.0
Hg1 Hg+2 0.15599 0.35595 0.78993 1 0.0
Se1 Se+6 0.79841 0.13362 0.31165 1 0.0
O5 O-2 0.6377 0.2057 0.1688 1 0.0
O2 O-2 0.1538 0.4786 0.2406 1 0.0
Hg2 Hg+2 0.34184 0.64092 0.20951 1 0.0
